data_1504883
loop_
_publ_author_name
'Anderson, James C.'
'Blake, Alexander J.'
'Mills, Matthew'
'Ratcliffe, Paul D.'

_publ_section_title
;
 A general one-step synthesis of beta-nitronitriles.
;
_journal_issue 18
_journal_name_full 'Organic letters'
_journal_page_first 4141
_journal_page_last 4143
_journal_paper_doi 10.1021/ol801691c
_journal_volume 10
_journal_year 2008
_chemical_formula_moiety 'C8 H12 N2 O2'
_chemical_formula_sum 'C8 H12 N2 O2'
_chemical_formula_weight 168.20
_chemical_name_systematic
; 
 ? 
;
_space_group_IT_number 14
_symmetry_cell_setting monoclinic
_symmetry_space_group_name_Hall '-P 2ybc'
_symmetry_space_group_name_H-M 'P 1 21/c 1'
_atom_sites_solution_hydrogens geom
_atom_sites_solution_primary direct
_audit_creation_method 'enCIFer editing of SHELXL97 CIF output'
_cell_angle_alpha 90.00
_cell_angle_beta 96.508(2)
_cell_angle_gamma 90.00
_cell_formula_units_Z 4
_cell_length_a 7.8362(12)
_cell_length_b 9.600(2)
_cell_length_c 12.054(2)
_cell_measurement_reflns_used 2318
_cell_measurement_temperature 150(2)
_cell_measurement_theta_max 27.4
_cell_measurement_theta_min 2.7
_cell_volume 900.9(3)
_computing_cell_refinement 'Bruker SAINT version 6.36A (Bruker, 2000)'
_computing_data_collection 'Bruker SMART version 5.625 (Bruker, 2001)'
_computing_data_reduction 'Bruker SAINT; Bruker SHELXTL (Bruker, 2001)'
_computing_publication_material 'enCIFer(Allen et al.,2004);PLATON(Spek,2003)'
_computing_structure_refinement 'SHELXL97 (Sheldrick, 1997)'
_computing_structure_solution 'SHELXS97 (Sheldrick, 1990)'
_diffrn_ambient_temperature 150(2)
_diffrn_measured_fraction_theta_full 0.990
_diffrn_measured_fraction_theta_max 0.990
_diffrn_measurement_device_type 'Bruker SMART APEX CCD area detector'
_diffrn_measurement_method omega
_diffrn_radiation_monochromator graphite
_diffrn_radiation_source 'normal-focus sealed tube'
_diffrn_radiation_type MoK\a
_diffrn_radiation_wavelength 0.71073
_diffrn_reflns_av_R_equivalents 0.029
_diffrn_reflns_av_sigmaI/netI 0.027
_diffrn_reflns_limit_h_max 9
_diffrn_reflns_limit_h_min -10
_diffrn_reflns_limit_k_max 10
_diffrn_reflns_limit_k_min -12
_diffrn_reflns_limit_l_max 15
_diffrn_reflns_limit_l_min -14
_diffrn_reflns_number 5655
_diffrn_reflns_theta_full 27.50
_diffrn_reflns_theta_max 27.50
_diffrn_reflns_theta_min 2.62
_diffrn_standards_decay_% 0
_diffrn_standards_number 0
_exptl_absorpt_coefficient_mu 0.090
_exptl_absorpt_correction_type none
_exptl_crystal_colour colourless
_exptl_crystal_density_diffrn 1.240
_exptl_crystal_density_method 'not measured'
_exptl_crystal_description column
_exptl_crystal_F_000 360
_exptl_crystal_size_max 0.39
_exptl_crystal_size_mid 0.18
_exptl_crystal_size_min 0.17
_refine_diff_density_max 0.28
_refine_diff_density_min -0.11
_refine_diff_density_rms 0.04
_refine_ls_extinction_method none
_refine_ls_goodness_of_fit_ref 1.07
_refine_ls_hydrogen_treatment 'riding model'
_refine_ls_matrix_type full
_refine_ls_number_parameters 109
_refine_ls_number_reflns 2049
_refine_ls_number_restraints 0
_refine_ls_restrained_S_all 1.07
_refine_ls_R_factor_all 0.0510
_refine_ls_R_factor_gt 0.0427
_refine_ls_shift/su_max 0.001
_refine_ls_shift/su_mean 0.000
_refine_ls_structure_factor_coef Fsqd
_refine_ls_weighting_details 'calc w=1/[\s^2^(Fo^2^)+(0.069P)^2^+0.028P] where P=(Fo^2^+2Fc^2^)/3'
_refine_ls_weighting_scheme calc
_refine_ls_wR_factor_gt 0.116
_refine_ls_wR_factor_ref 0.121
_reflns_number_gt 1664
_reflns_number_total 2049
_reflns_threshold_expression I>2sigma(I)
_cod_data_source_file ol801691c_si_002.cif
_cod_data_source_block nocncx
_cod_depositor_comments
;
The following automatic conversions were performed:

'_atom_sites_solution_hydrogens' value 'placed geometrically' was
changed to 'geom'.

Automatic conversion script
Id: cif_fix_values 6452 2018-10-05 10:23:21Z andrius 
;
_cod_original_cell_volume 900.9(4)
_cod_original_sg_symbol_H-M 'P 21/c'
_cod_database_code 1504883

loop_
_symmetry_equiv_pos_as_xyz
'x, y, z'
'-x, y+1/2, -z+1/2'
'-x, -y, -z'
'x, -y-1/2, z-1/2'

loop_
_atom_site_label
_atom_site_type_symbol
_atom_site_fract_x
_atom_site_fract_y
_atom_site_fract_z
_atom_site_U_iso_or_equiv
_atom_site_adp_type
_atom_site_occupancy
_atom_site_symmetry_multiplicity
_atom_site_calc_flag
_atom_site_refinement_flags
N1 N 0.76624(13) 0.05245(10) 0.44119(8) 0.0359(3) Uani 1 1 d .
O1 O 0.79648(15) 0.06221(9) 0.54270(7) 0.0534(3) Uani 1 1 d .
O2 O 0.72292(16) -0.05518(10) 0.39331(9) 0.0633(3) Uani 1 1 d .
C1 C 0.78549(14) 0.18101(11) 0.37188(8) 0.0294(3) Uani 1 1 d .
H1A H 0.7713 0.1525 0.2916 0.035 Uiso 1 1 calc R
C2 C 0.64332(13) 0.28726(11) 0.38862(8) 0.0274(3) Uani 1 1 d .
C3 C 0.66954(14) 0.41208(12) 0.31103(9) 0.0317(3) Uani 1 1 d .
H3A H 0.6494 0.3808 0.2324 0.038 Uiso 1 1 calc R
H3B H 0.5835 0.4849 0.3221 0.038 Uiso 1 1 calc R
C4 C 0.84790(16) 0.47465(13) 0.33233(11) 0.0405(3) Uani 1 1 d .
H4A H 0.8642 0.5151 0.4084 0.049 Uiso 1 1 calc R
H4B H 0.8594 0.5507 0.2782 0.049 Uiso 1 1 calc R
C5 C 0.98549(16) 0.36570(15) 0.32137(11) 0.0459(3) Uani 1 1 d .
H5A H 1.1002 0.4080 0.3405 0.055 Uiso 1 1 calc R
H5B H 0.9776 0.3331 0.2430 0.055 Uiso 1 1 calc R
C6 C 0.96541(15) 0.24148(13) 0.39824(10) 0.0379(3) Uani 1 1 d .
H6A H 1.0523 0.1696 0.3868 0.045 Uiso 1 1 calc R
H6B H 0.9834 0.2718 0.4772 0.045 Uiso 1 1 calc R
C7 C 0.66025(14) 0.33876(12) 0.50483(9) 0.0319(3) Uani 1 1 d .
N2 N 0.66896(15) 0.38378(12) 0.59288(8) 0.0461(3) Uani 1 1 d .
C8 C 0.46319(15) 0.22617(14) 0.35961(11) 0.0435(3) Uani 1 1 d .
H8A H 0.4474 0.1473 0.4090 0.065 Uiso 1 1 calc R
H8B H 0.4498 0.1944 0.2819 0.065 Uiso 1 1 calc R
H8C H 0.3771 0.2978 0.3694 0.065 Uiso 1 1 calc R

loop_
_atom_site_aniso_label
_atom_site_aniso_U_11
_atom_site_aniso_U_22
_atom_site_aniso_U_33
_atom_site_aniso_U_23
_atom_site_aniso_U_13
_atom_site_aniso_U_12
N1 0.0453(6) 0.0298(5) 0.0335(6) 0.0020(4) 0.0082(4) 0.0063(4)
O1 0.0912(8) 0.0400(5) 0.0303(5) 0.0078(4) 0.0126(5) 0.0112(5)
O2 0.0986(9) 0.0323(5) 0.0572(7) -0.0017(4) 0.0013(6) -0.0105(5)
C1 0.0386(6) 0.0279(6) 0.0223(5) 0.0011(4) 0.0061(4) 0.0061(4)
C2 0.0303(5) 0.0287(5) 0.0236(5) 0.0002(4) 0.0052(4) 0.0020(4)
C3 0.0376(6) 0.0323(6) 0.0256(6) 0.0050(4) 0.0051(4) 0.0054(5)
C4 0.0447(7) 0.0358(7) 0.0423(7) 0.0093(5) 0.0098(5) -0.0032(5)
C5 0.0347(6) 0.0529(8) 0.0519(8) 0.0120(6) 0.0129(5) -0.0014(6)
C6 0.0314(6) 0.0436(7) 0.0392(7) 0.0042(5) 0.0068(5) 0.0086(5)
C7 0.0385(6) 0.0302(6) 0.0285(6) 0.0028(4) 0.0095(4) 0.0054(5)
N2 0.0664(7) 0.0450(6) 0.0279(5) -0.0017(5) 0.0103(5) 0.0139(5)
C8 0.0343(6) 0.0436(7) 0.0522(8) -0.0006(6) 0.0034(5) -0.0039(5)

loop_
_atom_type_symbol
_atom_type_description
_atom_type_scat_dispersion_real
_atom_type_scat_dispersion_imag
_atom_type_scat_source
C C 0.0033 0.0016 'International Tables Vol C Tables 4.2.6.8 and 6.1.1.4'
H H 0.0000 0.0000 'International Tables Vol C Tables 4.2.6.8 and 6.1.1.4'
N N 0.0061 0.0033 'International Tables Vol C Tables 4.2.6.8 and 6.1.1.4'
O O 0.0106 0.0060 'International Tables Vol C Tables 4.2.6.8 and 6.1.1.4'

loop_
_geom_angle_atom_site_label_1
_geom_angle_atom_site_label_2
_geom_angle_atom_site_label_3
_geom_angle
O2 N1 O1 123.59(10)
O2 N1 C1 118.28(10)
O1 N1 C1 118.13(9)
N1 C1 C6 110.15(9)
N1 C1 C2 110.49(8)
C6 C1 C2 112.71(9)
N1 C1 H1A 107.8
C6 C1 H1A 107.8
C2 C1 H1A 107.8
C7 C2 C8 109.03(9)
C7 C2 C1 110.93(9)
C8 C2 C1 112.21(9)
C7 C2 C3 108.06(9)
C8 C2 C3 109.90(9)
C1 C2 C3 106.61(8)
C4 C3 C2 112.79(9)
C4 C3 H3A 109.0
C2 C3 H3A 109.0
C4 C3 H3B 109.0
C2 C3 H3B 109.0
H3A C3 H3B 107.8
C3 C4 C5 111.25(10)
C3 C4 H4A 109.4
C5 C4 H4A 109.4
C3 C4 H4B 109.4
C5 C4 H4B 109.4
H4A C4 H4B 108.0
C4 C5 C6 111.20(10)
C4 C5 H5A 109.4
C6 C5 H5A 109.4
C4 C5 H5B 109.4
C6 C5 H5B 109.4
H5A C5 H5B 108.0
C1 C6 C5 109.08(9)
C1 C6 H6A 109.9
C5 C6 H6A 109.9
C1 C6 H6B 109.9
C5 C6 H6B 109.9
H6A C6 H6B 108.3
N2 C7 C2 176.83(12)
C2 C8 H8A 109.5
C2 C8 H8B 109.5
H8A C8 H8B 109.5
C2 C8 H8C 109.5
H8A C8 H8C 109.5
H8B C8 H8C 109.5

loop_
_geom_bond_atom_site_label_1
_geom_bond_atom_site_label_2
_geom_bond_distance
N1 O2 1.2132(13)
N1 O1 1.2232(13)
N1 C1 1.5076(14)
C1 C6 1.5245(16)
C1 C2 1.5405(15)
C1 H1A 1.0000
C2 C7 1.4772(15)
C2 C8 1.5319(16)
C2 C3 1.5480(14)
C3 C4 1.5162(17)
C3 H3A 0.9900
C3 H3B 0.9900
C4 C5 1.5186(18)
C4 H4A 0.9900
C4 H4B 0.9900
C5 C6 1.5292(17)
C5 H5A 0.9900
C5 H5B 0.9900
C6 H6A 0.9900
C6 H6B 0.9900
C7 N2 1.1409(14)
C8 H8A 0.9800
C8 H8B 0.9800
C8 H8C 0.9800

loop_
_geom_torsion_atom_site_label_1
_geom_torsion_atom_site_label_2
_geom_torsion_atom_site_label_3
_geom_torsion_atom_site_label_4
_geom_torsion
O2 N1 C1 C6 -124.03(12)
O1 N1 C1 C6 55.43(13)
O2 N1 C1 C2 110.80(12)
O1 N1 C1 C2 -69.75(13)
N1 C1 C2 C7 64.78(11)
C6 C1 C2 C7 -58.93(11)
N1 C1 C2 C8 -57.44(12)
C6 C1 C2 C8 178.85(9)
N1 C1 C2 C3 -177.80(8)
C6 C1 C2 C3 58.49(11)
C7 C2 C3 C4 63.20(11)
C8 C2 C3 C4 -177.94(10)
C1 C2 C3 C4 -56.10(12)
C2 C3 C4 C5 56.30(13)
C3 C4 C5 C6 -55.39(14)
N1 C1 C6 C5 176.22(9)
C2 C1 C6 C5 -59.88(12)
C4 C5 C6 C1 56.47(14)
